data_1530926
loop_
_publ_author_name
'Udovenko, A.A.'
'Volkova, L.M.'
'Davidovich, R.L.'

_publ_section_title
;
 Crystal structure of Rb3 Sb2 F6 (N O3)3 Rb N O3
;
_journal_name_full
;
Koordinatsionnaya Khimiya (= Coordination Chemistry (USSR))
;
_journal_page_first 1706
_journal_page_last 1710
_journal_volume 5
_journal_year 1979
_chemical_formula_sum 'F6 N4 O12 Rb4 Sb2'
_chemical_name_systematic 'Rb4 (Sb F3)2 (N O3)4'
_space_group_IT_number 4
_symmetry_space_group_name_Hall 'P 2c'
_symmetry_space_group_name_H-M 'P 1 1 21'
_cell_angle_alpha 90
_cell_angle_beta 90
_cell_angle_gamma 105.03
_cell_formula_units_Z 2
_cell_length_a 11.124
_cell_length_b 11.63
_cell_length_c 7.506
_cell_volume 937.847
_citation_journal_id_ASTM KOKHDC
_cod_data_source_file Udovenko_KOKHDC_1979_547.cif
_cod_data_source_block F6N4O12Rb4Sb2
_cod_original_cell_volume 937.8471
_cod_original_sg_symbol_Hall 'P 2yb (z,x,y)'
_cod_database_code 1530926

loop_
_symmetry_equiv_pos_as_xyz
x,y,z
-x,-y,z+1/2

loop_
_atom_site_label
_atom_site_type_symbol
_atom_site_fract_x
_atom_site_fract_y
_atom_site_fract_z
_atom_site_occupancy
_atom_site_U_iso_or_equiv
O9 O-2 0.4231 0.3534 0.8483 1 0.0
F6 F-1 0.9837 0.1478 0.1192 1 0.0
O2 O-2 0.2538 0.1296 0.0963 1 0.0
O4 O-2 0.6596 0.3337 0.4735 1 0.0
F4 F-1 0.17529 0.2917 0.2835 1 0.0
O13 O-2 0.018 0.249 0.652 0.5 0.0
O3 O-2 0.1606 0.0393 0.8682 1 0.0
Rb1 Rb+1 0.4519 0.3533 0.2362 1 0.0
O8 O-2 0.3664 0.4247 0.6147 1 0.0
N3 N+5 0.3844 0.3399 0.6983 1 0.0
Rb3 Rb+1 0.1411 0.4911 0.4828 1 0.0
F1 F-1 0.682 0.0559 0.0693 1 0.0
O7 O-2 0.3609 0.2425 0.6271 1 0.0
N1 N+5 0.2484 0.058 0.9702 1 0.0
Sb1 Sb+3 0.72036 0.17662 0.25 1 0.0
F3 F-1 0.5472 0.1336 0.3093 1 0.0
O12 O-2 -0.027 0.162 0.723 0.5 0.0
Sb2 Sb+3 0.11055 0.28781 0.0458 1 0.0
O11 O-2 0.85 0.134 0.694 0.5 0.0
Rb4 Rb+1 0.5598 0.1313 0.7469 1 0.0
F2 F-1 0.6785 0.2817 0.0724 1 0.0
O10 O-2 0.81 0.206 0.658 0.5 0.0
Rb2 Rb+1 0.1319 0.0726 0.4686 1 0.0
O6 O-2 0.832 0.4572 0.3841 1 0.0
N4 N+5 0.9164 0.2319 0.7038 1 0.0
O15 O-2 0.888 0.302 0.8 0.5 0.0
O14 O-2 0.967 0.325 0.782 0.5 0.0
N2 N+5 0.7396 0.4314 0.491 1 0.0
O5 O-2 0.7335 0.4988 0.6182 1 0.0
O1 O-2 0.6662 -0.0076 0.4477 1 0.0
F5 F-1 0.0009 0.3744 0.1487 1 0.0
